data_7057904
loop_
_publ_author_name
'Smirnov, Andrey S.'
'Martins, Lu\'isa M. D. R. S.'
'Nikolaev, Dmitriy N.'
'Manzhos, Roman A.'
'Gurzhiy, Vlad V.'
'Krivenko, Alexander G.'
'Nikolaenko, Kirill O.'
'Belyakov, Alexander V.'
'Garabadzhiu, Alexander V.'
'Davidovich, Pavel B.'

_publ_section_title
;
 Structure and catalytic properties of novel copper isatin Schiff base
 complexes
;
_journal_issue 1
_journal_name_full 'New Journal of Chemistry'
_journal_page_first 188
_journal_paper_doi 10.1039/C8NJ02718H
_journal_volume 43
_journal_year 2019
_chemical_formula_moiety 'C36 H36 Br2 Cu2 N4 O2'
_chemical_formula_sum 'C36 H36 Br2 Cu2 N4 O2'
_chemical_formula_weight 843.59
_space_group_crystal_system monoclinic
_space_group_IT_number 14
_space_group_name_Hall '-P 2ybc'
_space_group_name_H-M_alt 'P 1 21/c 1'
_symmetry_space_group_name_Hall '-P 2ybc'
_symmetry_space_group_name_H-M 'P 1 21/c 1'
_atom_sites_solution_hydrogens geom
_atom_sites_solution_primary direct
_audit_creation_date 2016-09-21
_audit_creation_method
;
Olex2 1.2
(compiled 2016.09.09 svn.r3337 for OlexSys, GUI svn.r5227)
;
_audit_update_record
;
2017-03-19 deposited with the CCDC.
2018-10-29 downloaded from the CCDC.
;
_cell_angle_alpha 90
_cell_angle_beta 112.819(4)
_cell_angle_gamma 90
_cell_formula_units_Z 2
_cell_length_a 15.4205(6)
_cell_length_b 7.92427(19)
_cell_length_c 14.7380(5)
_cell_measurement_reflns_used 5251
_cell_measurement_temperature 100(2)
_cell_measurement_theta_max 29.9500
_cell_measurement_theta_min 4.1200
_cell_volume 1659.98(11)
_computing_cell_refinement
;
CrysAlisPro, Agilent Technologies,
Version 1.171.37.35 (release 13-08-2014 CrysAlis171 .NET)
(compiled Aug 13 2014,18:06:01)
;
_computing_data_collection
;
CrysAlisPro, Agilent Technologies,
Version 1.171.37.35 (release 13-08-2014 CrysAlis171 .NET)
(compiled Aug 13 2014,18:06:01)
;
_computing_data_reduction
;
CrysAlisPro, Agilent Technologies,
Version 1.171.37.35 (release 13-08-2014 CrysAlis171 .NET)
(compiled Aug 13 2014,18:06:01)
;
_computing_molecular_graphics 'Olex2 (Dolomanov et al., 2009)'
_computing_publication_material 'Olex2 (Dolomanov et al., 2009)'
_computing_structure_refinement 'ShelXL (Sheldrick, 2015)'
_computing_structure_solution 'ShelXS (Sheldrick, 2008)'
_diffrn_ambient_environment N~2~
_diffrn_ambient_temperature 100(2)
_diffrn_detector 'CCD plate'
_diffrn_detector_area_resol_mean 10.3829
_diffrn_detector_type Atlas
_diffrn_measured_fraction_theta_full 0.998
_diffrn_measured_fraction_theta_max 0.996
_diffrn_measurement_details
;
#__ type_ start__ end____ width___ exp.time_
  1 omega   67.00  100.00   1.0000   32.5000
omega____ theta____ kappa____ phi______ frames
    -       12.8719  178.0000  -60.0000 33

#__ type_ start__ end____ width___ exp.time_
  2 omega  -48.00   13.00   1.0000   32.5000
omega____ theta____ kappa____ phi______ frames
    -       12.8719  -77.0000 -180.0000 61

#__ type_ start__ end____ width___ exp.time_
  3 omega  -64.00   46.00   1.0000   32.5000
omega____ theta____ kappa____ phi______ frames
    -       12.8719  -19.0000 -150.0000 110

#__ type_ start__ end____ width___ exp.time_
  4 omega   -6.00   51.00   1.0000   32.5000
omega____ theta____ kappa____ phi______ frames
    -       12.8719   19.0000  -90.0000 57
;
_diffrn_measurement_device 'four-circle diffractometer'
_diffrn_measurement_device_type 'SuperNova, Dual, Cu at zero, Atlas'
_diffrn_measurement_method '\w scans'
_diffrn_orient_matrix_UB_11 -0.0272577000
_diffrn_orient_matrix_UB_12 -0.0700214000
_diffrn_orient_matrix_UB_13 -0.0254952000
_diffrn_orient_matrix_UB_21 0.0414753000
_diffrn_orient_matrix_UB_22 -0.0411158000
_diffrn_orient_matrix_UB_23 0.0016692000
_diffrn_orient_matrix_UB_31 0.0054143000
_diffrn_orient_matrix_UB_32 -0.0376619000
_diffrn_orient_matrix_UB_33 0.0455101000
_diffrn_radiation_monochromator mirror
_diffrn_radiation_probe x-ray
_diffrn_radiation_type MoK\a
_diffrn_radiation_wavelength 0.71073
_diffrn_reflns_av_R_equivalents 0.0350
_diffrn_reflns_av_unetI/netI 0.0402
_diffrn_reflns_Laue_measured_fraction_full 0.998
_diffrn_reflns_Laue_measured_fraction_max 0.996
_diffrn_reflns_limit_h_max 18
_diffrn_reflns_limit_h_min -19
_diffrn_reflns_limit_k_max 10
_diffrn_reflns_limit_k_min -10
_diffrn_reflns_limit_l_max 19
_diffrn_reflns_limit_l_min -18
_diffrn_reflns_number 11026
_diffrn_reflns_point_group_measured_fraction_full 0.998
_diffrn_reflns_point_group_measured_fraction_max 0.996
_diffrn_reflns_theta_full 25.242
_diffrn_reflns_theta_max 27.500
_diffrn_reflns_theta_min 3.040
_diffrn_source 'SuperNova (Mo) X-ray Source'
_exptl_absorpt_coefficient_mu 3.728
_exptl_absorpt_correction_T_max 1.00000
_exptl_absorpt_correction_T_min 0.58566
_exptl_absorpt_correction_type multi-scan
_exptl_absorpt_process_details
;
CrysAlisPro, Agilent Technologies,
Version 1.171.37.35 (release 13-08-2014 CrysAlis171 .NET)
(compiled Aug 13 2014,18:06:01)
Empirical absorption correction using spherical harmonics,
 implemented in SCALE3 ABSPACK scaling algorithm.
;
_exptl_crystal_colour red
_exptl_crystal_density_diffrn 1.688
_exptl_crystal_description prism
_exptl_crystal_F_000 848
_exptl_crystal_size_max 0.12
_exptl_crystal_size_mid 0.09
_exptl_crystal_size_min 0.05
_refine_diff_density_max 0.902
_refine_diff_density_min -0.517
_refine_diff_density_rms 0.098
_refine_ls_extinction_method none
_refine_ls_goodness_of_fit_ref 1.046
_refine_ls_hydrogen_treatment constr
_refine_ls_matrix_type full
_refine_ls_number_parameters 212
_refine_ls_number_reflns 3798
_refine_ls_number_restraints 0
_refine_ls_restrained_S_all 1.046
_refine_ls_R_factor_all 0.0452
_refine_ls_R_factor_gt 0.0332
_refine_ls_shift/su_max 0.000
_refine_ls_shift/su_mean 0.000
_refine_ls_structure_factor_coef Fsqd
_refine_ls_weighting_details 'w=1/[\s^2^(Fo^2^)+(0.0378P)^2^+1.1509P] where P=(Fo^2^+2Fc^2^)/3'
_refine_ls_weighting_scheme calc
_refine_ls_wR_factor_gt 0.0753
_refine_ls_wR_factor_ref 0.0816
_reflns_Friedel_coverage 0.000
_reflns_number_gt 3196
_reflns_number_total 3798
_reflns_threshold_expression 'I > 2\s(I)'
_cod_data_source_file c8nj02718h2.cif
_cod_data_source_block as110
_cod_depositor_comments 'Adding full bibliography for 7057891--7057914.cif.'
_cod_original_cell_volume 1659.98(10)
_cod_database_code 7057904
_shelxl_version_number 2013-4
_shelx_space_group_comment
;
The symmetry employed for this shelxl refinement is uniquely defined
by the following loop, which should always be used as a source of
symmetry information in preference to the above space-group names.
They are only intended as comments.
;
_reflns_odcompleteness_completeness 99.72
_reflns_odcompleteness_iscentric 1
_reflns_odcompleteness_theta 27.04
_olex2_refinement_description
;
1. Fixed Uiso
 At 1.2 times of:
  All C(H) groups
 At 1.5 times of:
  All C(H,H,H) groups
2.a Aromatic/amide H refined with riding coordinates:
 C6(H6), C7(H7), C8(H8), C9(H9), C15(H15), C17(H17)
2.b Idealised Me refined as rotating group:
 C10(H10A,H10B,H10C), C19(H19A,H19B,H19C), C20(H20A,H20B,H20C), C21(H21A,H21B,
 H21C)
;

loop_
_space_group_symop_operation_xyz
'x, y, z'
'-x, y+1/2, -z+1/2'
'-x, -y, -z'
'x, -y-1/2, z-1/2'

loop_
_atom_site_label
_atom_site_type_symbol
_atom_site_fract_x
_atom_site_fract_y
_atom_site_fract_z
_atom_site_U_iso_or_equiv
_atom_site_adp_type
_atom_site_occupancy
_atom_site_site_symmetry_order
_atom_site_calc_flag
_atom_site_refinement_flags_posn
N1 N 0.15776(15) 0.0188(3) 0.26742(14) 0.0148(5) Uani 1 1 d .
C2 C 0.12351(19) 0.1330(3) 0.19314(18) 0.0148(5) Uani 1 1 d .
C3 C 0.19257(19) 0.1347(3) 0.14266(19) 0.0149(5) Uani 1 1 d .
C4 C 0.26754(19) 0.0166(3) 0.19577(17) 0.0149(5) Uani 1 1 d .
C5 C 0.24231(19) -0.0509(3) 0.27076(17) 0.0147(5) Uani 1 1 d .
C6 C 0.2979(2) -0.1681(3) 0.33648(19) 0.0182(6) Uani 1 1 d .
H6 H 0.2806 -0.2132 0.3853 0.022 Uiso 1 1 calc R
C7 C 0.3807(2) -0.2167(4) 0.32737(19) 0.0190(6) Uani 1 1 d .
H7 H 0.4196 -0.2953 0.3712 0.023 Uiso 1 1 calc R
C8 C 0.4069(2) -0.1508(3) 0.2544(2) 0.0193(6) Uani 1 1 d .
H8 H 0.4630 -0.1851 0.2505 0.023 Uiso 1 1 calc R
C9 C 0.35006(19) -0.0339(3) 0.18694(18) 0.0171(6) Uani 1 1 d .
H9 H 0.3669 0.0090 0.1374 0.021 Uiso 1 1 calc R
C10 C 0.1087(2) -0.0314(4) 0.32995(19) 0.0203(6) Uani 1 1 d .
H10A H 0.0568 0.0436 0.3194 0.030 Uiso 1 1 calc GR
H10B H 0.1513 -0.0262 0.3977 0.030 Uiso 1 1 calc GR
H10C H 0.0857 -0.1446 0.3140 0.030 Uiso 1 1 calc GR
O11 O 0.05287(14) 0.2177(2) 0.16964(13) 0.0198(4) Uani 1 1 d .
N12 N 0.17449(16) 0.2340(3) 0.06832(15) 0.0153(5) Uani 1 1 d .
C13 C 0.24016(19) 0.2342(3) 0.02044(18) 0.0151(5) Uani 1 1 d .
C14 C 0.2249(2) 0.1254(3) -0.05876(19) 0.0160(5) Uani 1 1 d .
C15 C 0.2929(2) 0.1222(3) -0.09946(19) 0.0182(6) Uani 1 1 d .
H15 H 0.2844 0.0499 -0.1519 0.022 Uiso 1 1 calc R
C16 C 0.3728(2) 0.2229(4) -0.06446(18) 0.0178(6) Uani 1 1 d .
C17 C 0.3821(2) 0.3369(3) 0.01103(19) 0.0178(6) Uani 1 1 d .
H17 H 0.4336 0.4092 0.0330 0.021 Uiso 1 1 calc R
C18 C 0.31653(19) 0.3451(3) 0.05421(19) 0.0164(6) Uani 1 1 d .
C19 C 0.3272(2) 0.4719(4) 0.1336(2) 0.0255(7) Uani 1 1 d .
H19A H 0.2759 0.5506 0.1106 0.038 Uiso 1 1 calc GR
H19B H 0.3855 0.5315 0.1499 0.038 Uiso 1 1 calc GR
H19C H 0.3271 0.4148 0.1910 0.038 Uiso 1 1 calc GR
C20 C 0.4475(2) 0.2162(4) -0.1072(2) 0.0238(6) Uani 1 1 d .
H20A H 0.4469 0.1071 -0.1357 0.036 Uiso 1 1 calc GR
H20B H 0.5081 0.2360 -0.0559 0.036 Uiso 1 1 calc GR
H20C H 0.4349 0.3013 -0.1570 0.036 Uiso 1 1 calc GR
C21 C 0.1389(2) 0.0150(4) -0.0974(2) 0.0234(6) Uani 1 1 d .
H21A H 0.1445 -0.0737 -0.0511 0.035 Uiso 1 1 calc GR
H21B H 0.1332 -0.0331 -0.1593 0.035 Uiso 1 1 calc GR
H21C H 0.0841 0.0815 -0.1066 0.035 Uiso 1 1 calc GR
Cu22 Cu 0.06264(2) 0.38121(4) 0.03396(2) 0.01831(10) Uani 1 1 d .
Br23 Br 0.08685(2) 0.66946(3) 0.09684(2) 0.02054(9) Uani 1 1 d .

loop_
_atom_site_aniso_label
_atom_site_aniso_U_11
_atom_site_aniso_U_22
_atom_site_aniso_U_33
_atom_site_aniso_U_23
_atom_site_aniso_U_13
_atom_site_aniso_U_12
N1 0.0160(12) 0.0143(11) 0.0177(10) -0.0007(9) 0.0106(9) -0.0008(9)
C2 0.0159(14) 0.0152(13) 0.0151(12) -0.0029(10) 0.0080(10) -0.0009(11)
C3 0.0119(13) 0.0148(12) 0.0200(13) -0.0038(10) 0.0083(11) -0.0018(10)
C4 0.0154(14) 0.0126(12) 0.0173(12) -0.0017(10) 0.0070(10) -0.0020(10)
C5 0.0171(14) 0.0125(12) 0.0174(12) -0.0048(10) 0.0099(10) -0.0008(11)
C6 0.0192(15) 0.0171(13) 0.0196(13) -0.0003(11) 0.0091(11) -0.0025(11)
C7 0.0183(15) 0.0176(13) 0.0197(13) -0.0003(11) 0.0058(11) 0.0005(12)
C8 0.0160(15) 0.0165(13) 0.0268(14) -0.0024(11) 0.0099(12) 0.0012(11)
C9 0.0161(14) 0.0195(13) 0.0196(12) -0.0012(11) 0.0112(11) -0.0013(11)
C10 0.0234(15) 0.0224(14) 0.0219(13) 0.0020(11) 0.0162(12) -0.0015(12)
O11 0.0193(11) 0.0200(10) 0.0256(10) 0.0014(8) 0.0146(8) 0.0027(8)
N12 0.0157(12) 0.0150(11) 0.0179(10) -0.0017(9) 0.0095(9) -0.0003(9)
C13 0.0156(14) 0.0148(12) 0.0168(12) 0.0026(10) 0.0084(10) 0.0025(11)
C14 0.0179(14) 0.0123(12) 0.0194(13) 0.0018(10) 0.0089(11) 0.0005(11)
C15 0.0244(16) 0.0160(13) 0.0178(13) -0.0012(10) 0.0121(11) -0.0004(11)
C16 0.0206(15) 0.0188(13) 0.0179(12) 0.0056(11) 0.0116(11) 0.0029(12)
C17 0.0140(14) 0.0179(13) 0.0216(13) 0.0030(11) 0.0071(11) -0.0005(11)
C18 0.0159(14) 0.0174(13) 0.0166(12) 0.0013(10) 0.0072(11) 0.0031(11)
C19 0.0195(16) 0.0302(16) 0.0290(15) -0.0111(13) 0.0118(12) -0.0045(13)
C20 0.0246(16) 0.0277(15) 0.0257(14) 0.0002(12) 0.0169(12) -0.0007(13)
C21 0.0234(16) 0.0205(14) 0.0295(15) -0.0084(12) 0.0136(12) -0.0042(12)
Cu22 0.01738(19) 0.01810(18) 0.02232(18) 0.00289(13) 0.01086(14) 0.00408(14)
Br23 0.01833(16) 0.01872(15) 0.02499(15) -0.00437(11) 0.00885(12) -0.00200(11)

loop_
_atom_type_symbol
_atom_type_description
_atom_type_scat_dispersion_real
_atom_type_scat_dispersion_imag
_atom_type_scat_source
C C 0.0033 0.0016 'International Tables Vol C Tables 4.2.6.8 and 6.1.1.4'
H H 0.0000 0.0000 'International Tables Vol C Tables 4.2.6.8 and 6.1.1.4'
Br Br -0.2901 2.4595 'International Tables Vol C Tables 4.2.6.8 and 6.1.1.4'
Cu Cu 0.3201 1.2651 'International Tables Vol C Tables 4.2.6.8 and 6.1.1.4'
N N 0.0061 0.0033 'International Tables Vol C Tables 4.2.6.8 and 6.1.1.4'
O O 0.0106 0.0060 'International Tables Vol C Tables 4.2.6.8 and 6.1.1.4'

loop_
_geom_angle_atom_site_label_1
_geom_angle_atom_site_label_2
_geom_angle_atom_site_label_3
_geom_angle
_geom_angle_site_symmetry_1
_geom_angle_site_symmetry_3
C2 N1 C5 110.9(2) . .
C2 N1 C10 123.8(2) . .
C5 N1 C10 125.1(2) . .
N1 C2 C3 105.9(2) . .
O11 C2 N1 128.7(2) . .
O11 C2 C3 125.4(2) . .
C4 C3 C2 107.0(2) . .
N12 C3 C2 117.5(2) . .
N12 C3 C4 135.6(2) . .
C5 C4 C3 105.2(2) . .
C9 C4 C3 134.5(2) . .
C9 C4 C5 120.4(2) . .
N1 C5 C4 111.0(2) . .
C6 C5 N1 127.5(2) . .
C6 C5 C4 121.5(3) . .
C5 C6 H6 121.2 . .
C5 C6 C7 117.7(2) . .
C7 C6 H6 121.2 . .
C6 C7 H7 119.2 . .
C8 C7 C6 121.6(3) . .
C8 C7 H7 119.2 . .
C7 C8 H8 119.6 . .
C7 C8 C9 120.8(3) . .
C9 C8 H8 119.6 . .
C4 C9 C8 118.1(2) . .
C4 C9 H9 121.0 . .
C8 C9 H9 121.0 . .
N1 C10 H10A 109.5 . .
N1 C10 H10B 109.5 . .
N1 C10 H10C 109.5 . .
H10A C10 H10B 109.5 . .
H10A C10 H10C 109.5 . .
H10B C10 H10C 109.5 . .
C2 O11 Cu22 101.23(16) . .
C3 N12 C13 117.1(2) . .
C3 N12 Cu22 117.21(18) . .
C13 N12 Cu22 125.63(17) . .
C14 C13 N12 119.1(2) . .
C14 C13 C18 122.1(2) . .
C18 C13 N12 118.8(2) . .
C13 C14 C21 120.9(2) . .
C15 C14 C13 117.4(2) . .
C15 C14 C21 121.7(2) . .
C14 C15 H15 118.8 . .
C16 C15 C14 122.4(2) . .
C16 C15 H15 118.8 . .
C15 C16 C17 118.0(3) . .
C15 C16 C20 122.3(2) . .
C17 C16 C20 119.6(3) . .
C16 C17 H17 119.1 . .
C18 C17 C16 121.8(3) . .
C18 C17 H17 119.1 . .
C13 C18 C19 121.4(2) . .
C17 C18 C13 118.0(2) . .
C17 C18 C19 120.6(3) . .
C18 C19 H19A 109.5 . .
C18 C19 H19B 109.5 . .
C18 C19 H19C 109.5 . .
H19A C19 H19B 109.5 . .
H19A C19 H19C 109.5 . .
H19B C19 H19C 109.5 . .
C16 C20 H20A 109.5 . .
C16 C20 H20B 109.5 . .
C16 C20 H20C 109.5 . .
H20A C20 H20B 109.5 . .
H20A C20 H20C 109.5 . .
H20B C20 H20C 109.5 . .
C14 C21 H21A 109.5 . .
C14 C21 H21B 109.5 . .
C14 C21 H21C 109.5 . .
H21A C21 H21B 109.5 . .
H21A C21 H21C 109.5 . .
H21B C21 H21C 109.5 . .
O11 Cu22 Cu22 115.30(5) . 3_565
O11 Cu22 Br23 103.61(5) . .
N12 Cu22 O11 78.56(8) . .
N12 Cu22 Cu22 165.44(7) . 3_565
N12 Cu22 Br23 125.32(6) . 3_565
N12 Cu22 Br23 117.72(6) . .
Br23 Cu22 O11 102.99(5) 3_565 .
Br23 Cu22 Cu22 56.646(14) . 3_565
Br23 Cu22 Cu22 58.206(14) 3_565 3_565
Br23 Cu22 Br23 114.853(15) 3_565 .
Cu22 Br23 Cu22 65.147(15) 3_565 .

loop_
_geom_bond_atom_site_label_1
_geom_bond_atom_site_label_2
_geom_bond_distance
_geom_bond_site_symmetry_2
N1 C2 1.359(3) .
N1 C5 1.399(3) .
N1 C10 1.456(3) .
C2 C3 1.517(4) .
C2 O11 1.210(3) .
C3 C4 1.457(4) .
C3 N12 1.289(3) .
C4 C5 1.412(4) .
C4 C9 1.388(4) .
C5 C6 1.375(4) .
C6 H6 0.9300 .
C6 C7 1.390(4) .
C7 H7 0.9300 .
C7 C8 1.389(4) .
C8 H8 0.9300 .
C8 C9 1.392(4) .
C9 H9 0.9300 .
C10 H10A 0.9600 .
C10 H10B 0.9600 .
C10 H10C 0.9600 .
O11 Cu22 2.4359(19) .
N12 C13 1.441(3) .
N12 Cu22 1.978(2) .
C13 C14 1.396(4) .
C13 C18 1.397(4) .
C14 C15 1.395(4) .
C14 C21 1.504(4) .
C15 H15 0.9300 .
C15 C16 1.389(4) .
C16 C17 1.396(4) .
C16 C20 1.513(4) .
C17 H17 0.9300 .
C17 C18 1.389(4) .
C18 C19 1.502(4) .
C19 H19A 0.9600 .
C19 H19B 0.9600 .
C19 H19C 0.9600 .
C20 H20A 0.9600 .
C20 H20B 0.9600 .
C20 H20C 0.9600 .
C21 H21A 0.9600 .
C21 H21B 0.9600 .
C21 H21C 0.9600 .
Cu22 Cu22 2.6036(7) 3_565
Cu22 Br23 2.3968(5) 3_565
Cu22 Br23 2.4387(4) .
Br23 Cu22 2.3967(5) 3_565

loop_
_geom_torsion_atom_site_label_1
_geom_torsion_atom_site_label_2
_geom_torsion_atom_site_label_3
_geom_torsion_atom_site_label_4
_geom_torsion
N1 C2 C3 C4 -1.2(3)
N1 C2 C3 N12 179.5(2)
N1 C2 O11 Cu22 178.1(2)
N1 C5 C6 C7 -178.4(2)
C2 N1 C5 C4 -0.3(3)
C2 N1 C5 C6 179.0(3)
C2 C3 C4 C5 1.0(3)
C2 C3 C4 C9 -178.4(3)
C2 C3 N12 C13 -179.6(2)
C2 C3 N12 Cu22 3.3(3)
C3 C2 O11 Cu22 -2.1(3)
C3 C4 C5 N1 -0.5(3)
C3 C4 C5 C6 -179.8(2)
C3 C4 C9 C8 178.7(3)
C3 N12 C13 C14 91.7(3)
C3 N12 C13 C18 -89.1(3)
C4 C3 N12 C13 1.3(4)
C4 C3 N12 Cu22 -175.7(2)
C4 C5 C6 C7 0.8(4)
C5 N1 C2 C3 0.9(3)
C5 N1 C2 O11 -179.3(3)
C5 C4 C9 C8 -0.6(4)
C5 C6 C7 C8 -0.4(4)
C6 C7 C8 C9 -0.6(4)
C7 C8 C9 C4 1.0(4)
C9 C4 C5 N1 179.0(2)
C9 C4 C5 C6 -0.3(4)
C10 N1 C2 C3 -175.1(2)
C10 N1 C2 O11 4.7(4)
C10 N1 C5 C4 175.6(2)
C10 N1 C5 C6 -5.1(4)
O11 C2 C3 C4 179.0(3)
O11 C2 C3 N12 -0.3(4)
N12 C3 C4 C5 -179.9(3)
N12 C3 C4 C9 0.7(5)
N12 C13 C14 C15 -176.4(2)
N12 C13 C14 C21 3.0(4)
N12 C13 C18 C17 176.4(2)
N12 C13 C18 C19 -4.7(4)
C13 C14 C15 C16 -0.5(4)
C14 C13 C18 C17 -4.4(4)
C14 C13 C18 C19 174.5(3)
C14 C15 C16 C17 -3.2(4)
C14 C15 C16 C20 178.5(3)
C15 C16 C17 C18 3.2(4)
C16 C17 C18 C13 0.5(4)
C16 C17 C18 C19 -178.5(3)
C18 C13 C14 C15 4.5(4)
C18 C13 C14 C21 -176.2(2)
C20 C16 C17 C18 -178.5(2)
C21 C14 C15 C16 -179.8(3)
Cu22 N12 C13 C14 -91.6(3)
Cu22 N12 C13 C18 87.6(3)
